data_4327298
loop_
_publ_author_name
'Anne Dolbecq'
'Laurent Lisnard'
'Pierre Mialane'
'J\'er\^ome Marrot'
'Marc B\'enard'
'Marie-Madeleine Rohmer'
'Francis S\'echeresse'

_publ_section_title
;
 Synthesis and Characterization of Octa- and Hexanuclear Polyoxomolybdate
 Wheels: Role of the Inorganic Template and of the Counterion
;
_journal_name_full 'Inorganic Chemistry'
_journal_page_first 5898
_journal_page_last 5910
_journal_paper_doi 10.1021/ic060410+
_journal_volume 45
_journal_year 2006
_chemical_formula_sum 'C4 H108 Mo8 N12 O72 P8 S2'
_chemical_formula_weight 2556.39
_chemical_name_systematic
; 
 ? 
;
_space_group_IT_number 2
_symmetry_cell_setting triclinic
_symmetry_space_group_name_Hall '-P 1'
_symmetry_space_group_name_H-M 'P -1'
_atom_sites_solution_hydrogens geom
_atom_sites_solution_primary direct
_atom_sites_solution_secondary difmap
_audit_creation_method SHELXL-97
_cell_angle_alpha 82.917(3)
_cell_angle_beta 88.179(3)
_cell_angle_gamma 79.074(3)
_cell_formula_units_Z 2
_cell_length_a 14.4390(10)
_cell_length_b 16.3333(9)
_cell_length_c 16.6096(11)
_cell_measurement_reflns_used 9243
_cell_measurement_temperature 373(2)
_cell_measurement_theta_max 25.40
_cell_measurement_theta_min 2.16
_cell_volume 3816.6(4)
_computing_cell_refinement 'Bruker APEX2'
_computing_data_collection 'Bruker APEX2'
_computing_data_reduction 'Bruker SAINT'
_computing_molecular_graphics 'Bruker SHELXTL'
_computing_publication_material 'Bruker SHELXTL'
_computing_structure_refinement 'SHELXL-97 (Sheldrick, 1997)'
_computing_structure_solution 'SHELXS-97 (Sheldrick, 1990)'
_diffrn_ambient_temperature 373(2)
_diffrn_detector_area_resol_mean 512x512
_diffrn_measured_fraction_theta_full 0.992
_diffrn_measured_fraction_theta_max 0.992
_diffrn_measurement_device_type 'CCD area detector'
_diffrn_measurement_method 'phi and omega scans'
_diffrn_radiation_monochromator graphite
_diffrn_radiation_source 'fine-focus sealed tube'
_diffrn_radiation_type MoK\a
_diffrn_radiation_wavelength 0.71073
_diffrn_reflns_av_R_equivalents 0.0541
_diffrn_reflns_av_sigmaI/netI 0.0289
_diffrn_reflns_limit_h_max 18
_diffrn_reflns_limit_h_min -18
_diffrn_reflns_limit_k_max 21
_diffrn_reflns_limit_k_min -20
_diffrn_reflns_limit_l_max 21
_diffrn_reflns_limit_l_min -21
_diffrn_reflns_number 176737
_diffrn_reflns_theta_full 27.50
_diffrn_reflns_theta_max 27.50
_diffrn_reflns_theta_min 1.24
_diffrn_standards_decay_% 0
_diffrn_standards_interval_count 0
_diffrn_standards_interval_time 0
_diffrn_standards_number 0
_exptl_absorpt_coefficient_mu 1.626
_exptl_absorpt_correction_T_max 0.9617
_exptl_absorpt_correction_T_min 0.5459
_exptl_absorpt_correction_type multi-scan
_exptl_absorpt_process_details 'SADABS (Sheldrick, V2.10)'
_exptl_crystal_colour red
_exptl_crystal_density_diffrn 2.225
_exptl_crystal_description parallelepiped
_exptl_crystal_F_000 4192
_exptl_crystal_size_max 0.35
_exptl_crystal_size_mid 0.08
_exptl_crystal_size_min 0.02
_refine_diff_density_max 3.670
_refine_diff_density_min -1.349
_refine_diff_density_rms 0.284
_refine_ls_extinction_method none
_refine_ls_goodness_of_fit_ref 1.131
_refine_ls_hydrogen_treatment none
_refine_ls_matrix_type full
_refine_ls_number_parameters 962
_refine_ls_number_reflns 17414
_refine_ls_number_restraints 0
_refine_ls_restrained_S_all 1.131
_refine_ls_R_factor_all 0.0749
_refine_ls_R_factor_gt 0.0528
_refine_ls_shift/su_max 0.001
_refine_ls_shift/su_mean 0.000
_refine_ls_structure_factor_coef Fsqd
_refine_ls_weighting_details 'calc w=1/[\s^2^(Fo^2^)+(0.1010P)^2^+16.2725P] where P=(Fo^2^+2Fc^2^)/3'
_refine_ls_weighting_scheme calc
_refine_ls_wR_factor_gt 0.1564
_refine_ls_wR_factor_ref 0.1751
_reflns_number_gt 13269
_reflns_number_total 17414
_reflns_threshold_expression >2sigma(I)
_cod_data_source_file ic0604102Bsi20060310_054443_2.cif
_cod_data_source_block 2a
_cod_original_cell_volume 3816.7(4)
_cod_database_code 4327298

loop_
_symmetry_equiv_pos_as_xyz
'x, y, z'
'-x, -y, -z'

loop_
_atom_site_label
_atom_site_type_symbol
_atom_site_fract_x
_atom_site_fract_y
_atom_site_fract_z
_atom_site_U_iso_or_equiv
_atom_site_adp_type
_atom_site_occupancy
_atom_site_symmetry_multiplicity
_atom_site_calc_flag
_atom_site_refinement_flags
Mo1 Mo 0.39127(4) 0.87256(3) 0.23547(3) 0.01762(12) Uani 1 1 d .
Mo2 Mo 0.25761(3) 0.78904(3) 0.22987(3) 0.01586(12) Uani 1 1 d .
Mo3 Mo 0.09743(3) 0.51002(3) 0.22951(3) 0.01633(11) Uani 1 1 d .
Mo4 Mo 0.09095(4) 0.35290(3) 0.24241(3) 0.01880(12) Uani 1 1 d .
Mo5 Mo 0.37623(3) 0.19661(3) 0.26783(3) 0.01663(12) Uani 1 1 d .
Mo6 Mo 0.51370(3) 0.27668(3) 0.26975(3) 0.01413(11) Uani 1 1 d .
Mo7 Mo 0.67229(3) 0.55818(3) 0.27293(3) 0.01434(11) Uani 1 1 d .
Mo8 Mo 0.67992(4) 0.71487(3) 0.26670(3) 0.01786(12) Uani 1 1 d .
S1 S 0.45603(10) 0.66741(8) 0.29920(8) 0.0164(3) Uani 1 1 d .
S2 S 0.30431(10) 0.39969(8) 0.29118(8) 0.0164(3) Uani 1 1 d .
P1 P 0.12063(10) 0.69494(9) 0.13056(8) 0.0157(3) Uani 1 1 d .
P2 P 0.08913(10) 0.68850(10) 0.31040(9) 0.0191(3) Uani 1 1 d .
P3 P 0.18576(12) 0.17341(10) 0.16860(10) 0.0241(3) Uani 1 1 d .
P4 P 0.16681(12) 0.16616(10) 0.34968(10) 0.0239(3) Uani 1 1 d .
P5 P 0.66877(10) 0.38809(9) 0.18238(8) 0.0161(3) Uani 1 1 d .
P6 P 0.66198(10) 0.36733(9) 0.36269(8) 0.0154(3) Uani 1 1 d .
P7 P 0.60209(12) 0.90252(10) 0.15983(10) 0.0233(3) Uani 1 1 d .
P8 P 0.57956(11) 0.89335(9) 0.33976(9) 0.0201(3) Uani 1 1 d .
O1 O 0.3262(3) 0.9702(3) 0.2213(3) 0.0249(9) Uani 1 1 d .
O2 O 0.1666(3) 0.8709(3) 0.2140(3) 0.0250(9) Uani 1 1 d .
O3 O -0.0188(3) 0.5480(3) 0.2174(3) 0.0229(9) Uani 1 1 d .
O4 O -0.0263(3) 0.3601(3) 0.2351(3) 0.0272(10) Uani 1 1 d .
O5 O 0.4394(3) 0.0979(3) 0.2795(3) 0.0254(9) Uani 1 1 d .
O6 O 0.6029(3) 0.1924(3) 0.2774(3) 0.0217(9) Uani 1 1 d .
O7 O 0.7896(3) 0.5184(3) 0.2756(2) 0.0208(8) Uani 1 1 d .
O8 O 0.7970(3) 0.7080(3) 0.2706(3) 0.0253(9) Uani 1 1 d .
O9 O 0.4961(3) 0.9014(3) 0.1547(2) 0.0231(9) Uani 1 1 d .
O10 O 0.4741(3) 0.8925(2) 0.3290(2) 0.0201(8) Uani 1 1 d .
O11 O 0.3494(3) 0.8197(3) 0.1478(2) 0.0202(8) Uani 1 1 d .
O12 O 0.3205(3) 0.8183(2) 0.3221(2) 0.0183(8) Uani 1 1 d .
O13 O 0.2156(3) 0.7216(3) 0.1434(2) 0.0186(8) Uani 1 1 d .
O14 O 0.1821(3) 0.7207(3) 0.3162(2) 0.0209(8) Uani 1 1 d .
O15 O 0.1356(3) 0.5981(2) 0.1374(2) 0.0174(8) Uani 1 1 d .
O16 O 0.1107(3) 0.5922(3) 0.3145(2) 0.0244(9) Uani 1 1 d .
O17 O 0.1237(3) 0.4285(3) 0.1514(2) 0.0190(8) Uani 1 1 d .
O18 O 0.1024(3) 0.4251(3) 0.3243(2) 0.0208(8) Uani 1 1 d .
O19 O 0.1268(3) 0.2630(3) 0.1625(3) 0.0252(9) Uani 1 1 d .
O20 O 0.1102(3) 0.2572(3) 0.3380(3) 0.0234(9) Uani 1 1 d .
O21 O 0.2916(3) 0.1779(3) 0.1761(3) 0.0225(9) Uani 1 1 d .
O22 O 0.2732(3) 0.1673(3) 0.3542(3) 0.0218(9) Uani 1 1 d .
O23 O 0.4418(3) 0.2526(2) 0.1798(2) 0.0180(8) Uani 1 1 d .
O24 O 0.4259(3) 0.2444(2) 0.3554(2) 0.0169(8) Uani 1 1 d .
O25 O 0.5781(3) 0.3508(3) 0.1807(2) 0.0175(8) Uani 1 1 d .
O26 O 0.5688(3) 0.3366(2) 0.3556(2) 0.0177(8) Uani 1 1 d .
O27 O 0.6427(3) 0.4828(3) 0.1861(2) 0.0204(8) Uani 1 1 d .
O28 O 0.6434(3) 0.4636(2) 0.3614(2) 0.0177(8) Uani 1 1 d .
O29 O 0.6627(3) 0.6467(2) 0.1828(2) 0.0178(8) Uani 1 1 d .
O30 O 0.6532(3) 0.6336(2) 0.3560(2) 0.0177(8) Uani 1 1 d .
O31 O 0.6568(3) 0.8114(3) 0.1738(3) 0.0251(9) Uani 1 1 d .
O32 O 0.6384(3) 0.8039(2) 0.3470(3) 0.0208(8) Uani 1 1 d .
O33 O 0.5011(3) 0.7417(2) 0.2554(2) 0.0179(8) Uani 1 1 d .
O34 O 0.3645(3) 0.6721(2) 0.2532(2) 0.0188(8) Uani 1 1 d .
O35 O 0.2525(3) 0.4797(2) 0.2428(3) 0.0195(8) Uani 1 1 d .
O36 O 0.2676(3) 0.3261(2) 0.2568(2) 0.0179(8) Uani 1 1 d .
O37 O 0.4057(3) 0.3940(2) 0.2576(2) 0.0179(8) Uani 1 1 d .
O38 O 0.5171(3) 0.5879(2) 0.2720(3) 0.0188(8) Uani 1 1 d .
O39 O 0.0779(3) 0.7357(3) 0.0499(2) 0.0243(9) Uani 1 1 d .
O40 O 0.0186(3) 0.7175(3) 0.3750(3) 0.0339(11) Uani 1 1 d .
O41 O 0.1708(4) 0.1281(3) 0.0978(3) 0.0352(11) Uani 1 1 d .
O42 O 0.1343(4) 0.1157(3) 0.4239(3) 0.0331(11) Uani 1 1 d .
O43 O 0.7312(3) 0.3681(3) 0.1096(2) 0.0238(9) Uani 1 1 d .
O44 O 0.7156(3) 0.3244(3) 0.4384(3) 0.0238(9) Uani 1 1 d .
O45 O 0.6365(4) 0.9506(3) 0.0848(3) 0.0350(11) Uani 1 1 d .
O46 O 0.5931(3) 0.9352(3) 0.4140(3) 0.0249(9) Uani 1 1 d .
C1 C 0.0410(4) 0.7296(4) 0.2108(3) 0.0203(12) Uani 1 1 d .
H1A H -0.0184 0.7114 0.2052 0.024 Uiso 1 1 calc R
H1B H 0.0284 0.7905 0.2058 0.024 Uiso 1 1 calc R
C2 C 0.1495(5) 0.1183(4) 0.2609(4) 0.0263(13) Uani 1 1 d .
H2A H 0.1848 0.0612 0.2667 0.032 Uiso 1 1 calc R
H2B H 0.0833 0.1158 0.2571 0.032 Uiso 1 1 calc R
C3 C 0.7306(4) 0.3417(4) 0.2732(3) 0.0188(11) Uani 1 1 d .
H3A H 0.7897 0.3615 0.2742 0.023 Uiso 1 1 calc R
H3B H 0.7450 0.2812 0.2736 0.023 Uiso 1 1 calc R
C4 C 0.6194(5) 0.9501(4) 0.2493(4) 0.0249(13) Uani 1 1 d .
H4A H 0.6859 0.9513 0.2543 0.030 Uiso 1 1 calc R
H4B H 0.5851 1.0076 0.2437 0.030 Uiso 1 1 calc R
O1W O 0.6182(3) 0.2132(3) 0.5217(3) 0.0266(10) Uani 1 1 d .
O2W O 0.3426(4) 0.9963(3) 0.4207(3) 0.0344(11) Uani 1 1 d .
O3W O 0.5580(4) 0.6713(3) 0.5009(3) 0.0401(12) Uani 1 1 d .
O4W O 0.4736(4) 0.8994(3) 0.5460(3) 0.0375(12) Uani 1 1 d .
O5W O 0.4562(4) 0.4928(3) 0.4312(3) 0.0410(13) Uani 1 1 d .
O6W O 0.4903(3) 0.4140(3) 0.0263(3) 0.0348(11) Uani 1 1 d .
O7W O 0.2198(4) 0.0556(4) 0.5686(3) 0.0430(13) Uani 1 1 d .
O8W O 0.3012(4) 0.3565(3) 0.0767(3) 0.0393(12) Uani 1 1 d .
O9W O 0.7216(4) 0.4693(3) 0.9667(3) 0.0441(14) Uani 1 1 d .
O10W O 0.7212(4) 0.4164(4) 0.5662(3) 0.0420(13) Uani 1 1 d .
O11W O 0.4127(4) 0.5410(3) 0.1523(3) 0.0450(13) Uani 1 1 d .
O12W O 0.7355(4) 0.7369(4) 0.5024(3) 0.0455(14) Uani 1 1 d .
O13W O 0.7435(6) 0.0380(5) 0.9601(4) 0.071(2) Uani 1 1 d .
O14W O 0.3153(5) 0.7458(5) 0.9921(4) 0.067(2) Uani 1 1 d .
O15W O 0.1850(4) 0.4350(5) 0.4709(3) 0.0573(18) Uani 1 1 d .
O16W O 0.8864(5) 0.8583(4) 0.3149(4) 0.0598(17) Uani 1 1 d .
O17W O 0.5100(5) 0.7133(5) 0.0756(3) 0.063(2) Uani 1 1 d .
O18W O 0.1720(6) 0.9237(5) 0.4006(5) 0.076(2) Uani 1 1 d .
O19W O 0.0953(6) 0.9072(4) 0.0112(5) 0.078(2) Uani 1 1 d .
O20W O 0.1111(6) 0.1968(6) -0.0472(4) 0.090(3) Uani 1 1 d .
O21W O 0.0721(5) 0.4830(10) 0.6034(4) 0.141(6) Uani 1 1 d .
O22W O 1.0017(6) 0.9772(5) 0.2953(8) 0.116(4) Uani 1 1 d .
O23W O -0.0033(8) 0.6402(8) 0.5308(6) 0.049(3) Uani 0.50 1 d P
O24W O 0.8471(7) 0.9289(6) 0.1496(6) 0.094(3) Uani 1 1 d .
O25W O -0.0236(8) 0.6336(8) -0.0186(6) 0.039(2) Uani 0.50 1 d P
O26W O 0.0289(8) 1.0209(7) 0.1193(7) 0.111(3) Uani 1 1 d .
O27W O 0.7930(10) 0.6579(11) 0.0624(8) 0.069(3) Uani 0.50 1 d P
O28W O 0.4161(12) 0.8518(8) 0.9101(7) 0.183(8) Uani 1 1 d .
O29W O 0.5835(10) 0.9343(7) -0.0679(6) 0.054(4) Uani 0.50 1 d P
O30W O -0.1212(9) 0.4812(10) 0.0991(8) 0.058(3) Uani 0.50 1 d P
O31W O 0.7574(9) 0.7341(12) 0.0443(8) 0.072(5) Uani 0.50 1 d P
O32W O 0.1071(10) 0.7547(12) -0.1192(7) 0.093(7) Uani 0.50 1 d P
O33W O 0.4171(10) 0.1475(8) 0.0405(7) 0.056(3) Uani 0.50 1 d P
O34W O -0.0166(13) 0.4244(11) 0.0317(9) 0.077(5) Uani 0.50 1 d P
O35W O -0.1049(9) 0.1455(10) 0.2471(8) 0.069(3) Uani 0.50 1 d P
O36W O -0.1600(10) 0.5608(13) 0.0946(8) 0.073(5) Uani 0.50 1 d P
O37W O 0.7844(16) 0.1010(9) 0.1710(10) 0.128(10) Uani 0.50 1 d P
O38W O 0.0251(16) 0.8454(10) 0.4716(13) 0.103(6) Uani 0.50 1 d P
O39W O -0.1909(19) 0.0920(12) 0.3406(10) 0.123(9) Uani 0.50 1 d P
O40W O 0.1426(15) 0.8107(13) 0.5538(13) 0.105(6) Uiso 0.50 1 d P

loop_
_atom_site_aniso_label
_atom_site_aniso_U_11
_atom_site_aniso_U_22
_atom_site_aniso_U_33
_atom_site_aniso_U_23
_atom_site_aniso_U_13
_atom_site_aniso_U_12
Mo1 0.0260(3) 0.0115(2) 0.0147(2) -0.00141(17) -0.00530(19) -0.00109(18)
Mo2 0.0192(2) 0.0136(2) 0.0134(2) -0.00293(17) -0.00312(18) 0.00207(18)
Mo3 0.0136(2) 0.0185(2) 0.0154(2) 0.00099(18) 0.00073(17) -0.00114(18)
Mo4 0.0191(2) 0.0198(3) 0.0172(2) 0.00239(18) -0.00123(18) -0.00531(19)
Mo5 0.0212(2) 0.0121(2) 0.0159(2) 0.00183(17) -0.00364(18) -0.00324(18)
Mo6 0.0172(2) 0.0114(2) 0.0126(2) 0.00034(16) -0.00065(17) -0.00049(17)
Mo7 0.0142(2) 0.0134(2) 0.0149(2) -0.00200(17) 0.00128(17) -0.00146(17)
Mo8 0.0229(3) 0.0146(2) 0.0165(2) -0.00221(18) 0.00163(19) -0.00464(18)
S1 0.0179(6) 0.0133(6) 0.0174(6) -0.0026(5) 0.0002(5) -0.0008(5)
S2 0.0178(6) 0.0150(6) 0.0156(6) -0.0004(5) -0.0006(5) -0.0022(5)
P1 0.0161(7) 0.0169(7) 0.0128(6) -0.0011(5) -0.0018(5) 0.0005(5)
P2 0.0181(7) 0.0228(8) 0.0142(7) -0.0021(5) 0.0017(5) 0.0014(6)
P3 0.0272(8) 0.0207(8) 0.0251(8) -0.0015(6) -0.0080(6) -0.0063(6)
P4 0.0258(8) 0.0203(8) 0.0256(8) 0.0063(6) -0.0034(6) -0.0097(6)
P5 0.0197(7) 0.0155(7) 0.0125(6) -0.0022(5) 0.0021(5) -0.0020(5)
P6 0.0163(7) 0.0149(7) 0.0136(6) 0.0001(5) -0.0005(5) -0.0006(5)
P7 0.0328(9) 0.0167(7) 0.0215(8) 0.0008(6) -0.0020(6) -0.0090(6)
P8 0.0273(8) 0.0136(7) 0.0202(7) -0.0036(5) -0.0051(6) -0.0035(6)
O1 0.032(2) 0.016(2) 0.026(2) -0.0014(17) -0.0110(18) -0.0014(17)
O2 0.030(2) 0.020(2) 0.023(2) -0.0052(17) -0.0054(18) 0.0020(17)
O3 0.017(2) 0.026(2) 0.024(2) -0.0018(17) 0.0022(16) -0.0007(17)
O4 0.020(2) 0.033(3) 0.028(2) 0.0054(19) -0.0045(18) -0.0089(18)
O5 0.034(2) 0.015(2) 0.027(2) 0.0012(17) -0.0085(19) -0.0058(18)
O6 0.020(2) 0.016(2) 0.027(2) -0.0002(16) -0.0012(17) -0.0004(16)
O7 0.019(2) 0.021(2) 0.022(2) -0.0030(16) 0.0027(16) -0.0007(16)
O8 0.027(2) 0.024(2) 0.028(2) -0.0036(18) 0.0048(18) -0.0128(18)
O9 0.030(2) 0.023(2) 0.018(2) -0.0002(16) -0.0030(17) -0.0090(18)
O10 0.026(2) 0.0122(19) 0.022(2) -0.0029(15) -0.0047(17) -0.0011(16)
O11 0.026(2) 0.017(2) 0.0173(19) -0.0012(15) -0.0019(16) -0.0034(16)
O12 0.023(2) 0.0165(19) 0.0156(19) -0.0033(15) -0.0025(15) -0.0024(16)
O13 0.019(2) 0.023(2) 0.0159(19) -0.0070(16) 0.0029(15) -0.0057(16)
O14 0.026(2) 0.026(2) 0.0116(18) -0.0035(16) -0.0015(16) -0.0038(17)
O15 0.020(2) 0.0171(19) 0.0147(18) -0.0022(15) 0.0013(15) -0.0025(15)
O16 0.031(2) 0.026(2) 0.0148(19) -0.0017(16) -0.0045(17) -0.0010(18)
O17 0.019(2) 0.019(2) 0.019(2) -0.0011(16) -0.0023(16) -0.0046(16)
O18 0.023(2) 0.020(2) 0.017(2) 0.0027(16) 0.0015(16) -0.0048(16)
O19 0.030(2) 0.021(2) 0.025(2) -0.0017(17) -0.0082(18) -0.0044(18)
O20 0.022(2) 0.024(2) 0.023(2) 0.0015(17) -0.0018(17) -0.0050(17)
O21 0.023(2) 0.026(2) 0.020(2) -0.0011(17) -0.0066(17) -0.0085(17)
O22 0.027(2) 0.016(2) 0.022(2) 0.0049(16) -0.0024(17) -0.0071(16)
O23 0.022(2) 0.018(2) 0.0136(18) -0.0006(15) -0.0034(15) -0.0031(16)
O24 0.0191(19) 0.0156(19) 0.0143(18) 0.0050(15) -0.0007(15) -0.0031(15)
O25 0.0189(19) 0.020(2) 0.0134(18) 0.0006(15) -0.0007(15) -0.0053(15)
O26 0.019(2) 0.019(2) 0.0148(18) -0.0005(15) 0.0022(15) -0.0042(15)
O27 0.025(2) 0.017(2) 0.019(2) -0.0034(16) -0.0034(16) -0.0021(16)
O28 0.0185(19) 0.017(2) 0.0169(19) -0.0042(15) 0.0024(15) -0.0008(15)
O29 0.018(2) 0.0173(19) 0.0175(19) -0.0029(15) 0.0007(15) -0.0025(15)
O30 0.0192(19) 0.0174(19) 0.0174(19) -0.0035(15) 0.0024(15) -0.0050(15)
O31 0.035(2) 0.018(2) 0.022(2) -0.0021(16) 0.0074(18) -0.0073(18)
O32 0.026(2) 0.0129(19) 0.023(2) -0.0020(16) -0.0048(17) -0.0027(16)
O33 0.0189(19) 0.0143(19) 0.020(2) -0.0008(15) -0.0022(15) -0.0016(15)
O34 0.0168(19) 0.0146(19) 0.024(2) -0.0028(16) -0.0037(16) 0.0000(15)
O35 0.0167(19) 0.0138(19) 0.028(2) 0.0004(16) -0.0020(16) -0.0043(15)
O36 0.022(2) 0.0135(19) 0.0177(19) 0.0012(15) -0.0014(15) -0.0039(15)
O37 0.020(2) 0.0125(18) 0.0189(19) 0.0016(15) 0.0024(16) -0.0011(15)
O38 0.0156(19) 0.0135(19) 0.027(2) -0.0039(16) 0.0011(16) -0.0012(15)
O39 0.027(2) 0.025(2) 0.019(2) -0.0004(17) -0.0064(17) 0.0008(17)
O40 0.028(2) 0.045(3) 0.023(2) -0.004(2) 0.0084(19) 0.008(2)
O41 0.036(3) 0.033(3) 0.040(3) -0.014(2) -0.014(2) -0.003(2)
O42 0.037(3) 0.030(3) 0.032(3) 0.011(2) -0.003(2) -0.014(2)
O43 0.030(2) 0.023(2) 0.017(2) -0.0014(16) 0.0073(17) -0.0039(18)
O44 0.025(2) 0.024(2) 0.019(2) 0.0015(17) -0.0068(17) 0.0031(17)
O45 0.043(3) 0.024(2) 0.036(3) 0.010(2) 0.003(2) -0.010(2)
O46 0.031(2) 0.020(2) 0.024(2) -0.0075(17) -0.0071(18) -0.0017(17)
C1 0.019(3) 0.024(3) 0.015(3) -0.004(2) 0.002(2) 0.002(2)
C2 0.027(3) 0.020(3) 0.033(3) -0.001(2) -0.002(3) -0.008(2)
C3 0.019(3) 0.017(3) 0.017(3) 0.001(2) 0.003(2) 0.002(2)
C4 0.031(3) 0.013(3) 0.031(3) -0.001(2) -0.005(3) -0.007(2)
O1W 0.044(3) 0.019(2) 0.017(2) 0.0016(16) -0.0096(19) -0.0075(19)
O2W 0.055(3) 0.020(2) 0.021(2) 0.0048(18) -0.005(2) 0.005(2)
O3W 0.050(3) 0.041(3) 0.029(3) -0.007(2) 0.001(2) -0.007(2)
O4W 0.052(3) 0.027(3) 0.032(3) 0.000(2) -0.013(2) -0.006(2)
O5W 0.047(3) 0.024(2) 0.041(3) 0.010(2) 0.024(2) 0.010(2)
O6W 0.036(3) 0.034(3) 0.028(2) 0.003(2) -0.003(2) 0.004(2)
O7W 0.044(3) 0.052(3) 0.031(3) -0.006(2) -0.003(2) -0.001(3)
O8W 0.046(3) 0.037(3) 0.034(3) 0.000(2) -0.004(2) -0.006(2)
O9W 0.053(3) 0.028(3) 0.038(3) 0.009(2) 0.022(3) 0.013(2)
O10W 0.039(3) 0.062(4) 0.021(2) -0.003(2) -0.004(2) 0.000(3)
O11W 0.066(4) 0.038(3) 0.035(3) -0.006(2) 0.007(3) -0.018(3)
O12W 0.040(3) 0.060(4) 0.042(3) -0.012(3) -0.002(2) -0.018(3)
O13W 0.102(6) 0.058(4) 0.040(4) 0.004(3) -0.002(4) 0.011(4)
O14W 0.083(5) 0.086(5) 0.052(4) -0.041(4) 0.032(4) -0.052(4)
O15W 0.038(3) 0.104(5) 0.028(3) -0.021(3) 0.003(2) -0.001(3)
O16W 0.055(4) 0.053(4) 0.066(4) -0.017(3) 0.019(3) 0.005(3)
O17W 0.052(4) 0.108(6) 0.026(3) -0.014(3) -0.006(3) -0.001(4)
O18W 0.094(6) 0.047(4) 0.092(6) -0.030(4) 0.027(5) -0.018(4)
O19W 0.098(6) 0.039(4) 0.095(6) 0.005(4) -0.028(5) -0.012(4)
O20W 0.072(5) 0.142(8) 0.043(4) -0.015(4) -0.013(4) 0.021(5)
O21W 0.036(4) 0.342(18) 0.032(4) -0.043(6) -0.002(3) 0.014(6)
O22W 0.047(4) 0.058(5) 0.236(13) 0.004(6) 0.021(6) -0.013(4)
O23W 0.038(6) 0.075(8) 0.019(5) 0.008(5) 0.015(4) 0.018(5)
O24W 0.097(7) 0.096(7) 0.085(6) -0.018(5) 0.038(5) -0.012(5)
O25W 0.043(6) 0.049(7) 0.031(6) 0.000(5) -0.007(5) -0.022(5)
O26W 0.128(9) 0.090(7) 0.117(8) -0.021(6) -0.041(7) -0.017(6)
O27W 0.051(5) 0.088(8) 0.050(5) -0.009(5) -0.005(4) 0.035(5)
O28W 0.336(19) 0.137(10) 0.138(9) -0.111(8) 0.172(12) -0.166(12)
O29W 0.099(10) 0.027(5) 0.021(5) 0.004(4) 0.012(6) 0.021(6)
O30W 0.051(8) 0.080(10) 0.045(7) -0.005(7) -0.010(6) -0.017(7)
O31W 0.049(7) 0.140(15) 0.055(8) -0.069(9) 0.028(6) -0.051(9)
O32W 0.061(9) 0.171(17) 0.026(6) -0.048(8) -0.008(6) 0.057(10)
O33W 0.077(9) 0.049(7) 0.043(7) -0.001(5) 0.010(6) -0.017(6)
O34W 0.100(13) 0.074(11) 0.053(9) -0.005(8) -0.021(8) -0.005(10)
O35W 0.051(5) 0.088(8) 0.050(5) -0.009(5) -0.005(4) 0.035(5)
O36W 0.042(7) 0.128(15) 0.047(8) 0.000(8) -0.012(6) -0.014(8)
O37W 0.20(2) 0.047(9) 0.083(11) 0.046(8) 0.088(13) 0.075(11)
O38W 0.146(18) 0.046(9) 0.119(16) -0.023(9) 0.018(13) -0.019(10)
O39W 0.25(3) 0.075(12) 0.054(10) 0.030(9) -0.044(13) -0.068(15)

loop_
_atom_type_symbol
_atom_type_description
_atom_type_scat_dispersion_real
_atom_type_scat_dispersion_imag
_atom_type_scat_source
C C 0.0033 0.0016 'International Tables Vol C Tables 4.2.6.8 and 6.1.1.4'
H H 0.0000 0.0000 'International Tables Vol C Tables 4.2.6.8 and 6.1.1.4'
O O 0.0106 0.0060 'International Tables Vol C Tables 4.2.6.8 and 6.1.1.4'
P P 0.1023 0.0942 'International Tables Vol C Tables 4.2.6.8 and 6.1.1.4'
S S 0.1246 0.1234 'International Tables Vol C Tables 4.2.6.8 and 6.1.1.4'
Mo Mo -1.6832 0.6857 'International Tables Vol C Tables 4.2.6.8 and 6.1.1.4'
N N 0.0061 0.0033 'International Tables Vol C Tables 4.2.6.8 and 6.1.1.4'

loop_
_geom_angle_atom_site_label_1
_geom_angle_atom_site_label_2
_geom_angle_atom_site_label_3
_geom_angle
_geom_angle_site_symmetry_3
O1 Mo1 O11 102.49(19) .
O1 Mo1 O12 101.7(2) .
O11 Mo1 O12 96.29(17) .
O1 Mo1 O9 93.8(2) .
O11 Mo1 O9 85.11(17) .
O12 Mo1 O9 163.71(17) .
O1 Mo1 O10 96.98(18) .
O11 Mo1 O10 159.75(16) .
O12 Mo1 O10 85.03(16) .
O9 Mo1 O10 88.15(17) .
O1 Mo1 O33 172.77(18) .
O11 Mo1 O33 81.89(15) .
O12 Mo1 O33 83.35(15) .
O9 Mo1 O33 80.78(15) .
O10 Mo1 O33 78.19(14) .
O1 Mo1 Mo2 98.52(15) .
O11 Mo1 Mo2 48.92(12) .
O12 Mo1 Mo2 48.87(11) .
O9 Mo1 Mo2 133.93(12) .
O10 Mo1 Mo2 133.42(12) .
O33 Mo1 Mo2 88.70(10) .
O2 Mo2 O11 102.2(2) .
O2 Mo2 O12 101.91(18) .
O11 Mo2 O12 95.98(17) .
O2 Mo2 O13 95.07(18) .
O11 Mo2 O13 85.37(16) .
O12 Mo2 O13 162.25(16) .
O2 Mo2 O14 93.5(2) .
O11 Mo2 O14 163.24(17) .
O12 Mo2 O14 86.59(16) .
O13 Mo2 O14 87.25(15) .
O2 Mo2 O34 173.28(19) .
O11 Mo2 O34 83.09(16) .
O12 Mo2 O34 81.51(15) .
O13 Mo2 O34 81.09(15) .
O14 Mo2 O34 80.91(16) .
O2 Mo2 Mo1 98.41(16) .
O11 Mo2 Mo1 48.56(12) .
O12 Mo2 Mo1 48.90(12) .
O13 Mo2 Mo1 133.72(11) .
O14 Mo2 Mo1 135.36(11) .
O34 Mo2 Mo1 88.20(10) .
O3 Mo3 O17 102.87(19) .
O3 Mo3 O18 103.64(19) .
O17 Mo3 O18 94.59(17) .
O3 Mo3 O16 92.88(19) .
O17 Mo3 O16 163.89(17) .
O18 Mo3 O16 84.79(17) .
O3 Mo3 O15 93.08(18) .
O17 Mo3 O15 86.92(16) .
O18 Mo3 O15 162.39(17) .
O16 Mo3 O15 88.94(16) .
O3 Mo3 O35 171.57(18) .
O17 Mo3 O35 82.33(16) .
O18 Mo3 O35 82.34(16) .
O16 Mo3 O35 81.64(16) .
O15 Mo3 O35 80.47(15) .
O3 Mo3 Mo4 98.04(15) .
O17 Mo3 Mo4 48.38(12) .
O18 Mo3 Mo4 48.39(12) .
O16 Mo3 Mo4 133.18(12) .
O15 Mo3 Mo4 135.27(11) .
O35 Mo3 Mo4 90.38(10) .
O4 Mo4 O17 104.57(19) .
O4 Mo4 O18 103.3(2) .
O17 Mo4 O18 95.80(17) .
O4 Mo4 O20 96.24(19) .
O17 Mo4 O20 158.41(17) .
O18 Mo4 O20 84.78(17) .
O4 Mo4 O19 95.5(2) .
O17 Mo4 O19 83.54(17) .
O18 Mo4 O19 160.69(17) .
O20 Mo4 O19 88.87(17) .
O4 Mo4 O36 174.10(18) .
O17 Mo4 O36 79.85(15) .
O18 Mo4 O36 79.85(15) .
O20 Mo4 O36 79.01(15) .
O19 Mo4 O36 81.05(15) .
O4 Mo4 Mo3 99.11(16) .
O17 Mo4 Mo3 48.87(12) .
O18 Mo4 Mo3 49.16(12) .
O20 Mo4 Mo3 133.64(12) .
O19 Mo4 Mo3 132.31(13) .
O36 Mo4 Mo3 86.74(9) .
O5 Mo5 O23 103.2(2) .
O5 Mo5 O24 101.08(18) .
O23 Mo5 O24 96.59(16) .
O5 Mo5 O21 95.76(19) .
O23 Mo5 O21 84.05(16) .
O24 Mo5 O21 162.51(17) .
O5 Mo5 O22 93.21(19) .
O23 Mo5 O22 162.91(16) .
O24 Mo5 O22 84.76(16) .
O21 Mo5 O22 89.62(17) .
O5 Mo5 O36 171.47(18) .
O23 Mo5 O36 83.93(15) .
O24 Mo5 O36 82.54(15) .
O21 Mo5 O36 80.15(16) .
O22 Mo5 O36 79.35(15) .
O5 Mo5 Mo6 98.40(15) .
O23 Mo5 Mo6 49.09(11) .
O24 Mo5 Mo6 49.05(11) .
O21 Mo5 Mo6 132.97(12) .
O22 Mo5 Mo6 133.68(12) .
O36 Mo5 Mo6 89.81(10) .
O6 Mo6 O24 102.51(18) .
O6 Mo6 O23 100.92(19) .
O24 Mo6 O23 95.39(16) .
O6 Mo6 O26 94.44(18) .
O24 Mo6 O26 86.53(16) .
O23 Mo6 O26 163.69(16) .
O6 Mo6 O25 96.31(18) .
O24 Mo6 O25 160.57(16) .
O23 Mo6 O25 85.64(16) .
O26 Mo6 O25 87.26(15) .
O6 Mo6 O37 175.20(18) .
O24 Mo6 O37 81.27(15) .
O23 Mo6 O37 81.53(16) .
O26 Mo6 O37 82.77(15) .
O25 Mo6 O37 79.69(15) .
O6 Mo6 Mo5 97.75(14) .
O24 Mo6 Mo5 48.52(12) .
O23 Mo6 Mo5 48.38(12) .
O26 Mo6 Mo5 134.96(11) .
O25 Mo6 Mo5 133.66(11) .
O37 Mo6 Mo5 86.96(11) .
O7 Mo7 O29 102.50(18) .
O7 Mo7 O30 104.23(18) .
O29 Mo7 O30 95.03(16) .
O7 Mo7 O28 92.12(18) .
O29 Mo7 O28 163.87(16) .
O30 Mo7 O28 87.84(16) .
O7 Mo7 O27 94.81(18) .
O29 Mo7 O27 85.08(16) .
O30 Mo7 O27 160.43(17) .
O28 Mo7 O27 86.95(16) .
O7 Mo7 O38 170.45(18) .
O29 Mo7 O38 84.34(16) .
O30 Mo7 O38 81.54(16) .
O28 Mo7 O38 80.38(15) .
O27 Mo7 O38 79.00(16) .
O7 Mo7 Mo8 98.65(14) .
O29 Mo7 Mo8 48.42(12) .
O30 Mo7 Mo8 48.65(12) .
O28 Mo7 Mo8 136.49(11) .
O27 Mo7 Mo8 133.32(11) .
O38 Mo7 Mo8 90.87(10) .
O8 Mo8 O29 104.30(19) .
O8 Mo8 O30 103.82(19) .
O29 Mo8 O30 94.86(16) .
O8 Mo8 O31 96.3(2) .
O29 Mo8 O31 83.60(17) .
O30 Mo8 O31 159.52(18) .
O8 Mo8 O32 99.01(19) .
O29 Mo8 O32 155.89(16) .
O30 Mo8 O32 85.38(16) .
O31 Mo8 O32 87.85(16) .
O8 Mo8 Mo7 99.72(15) .
O29 Mo8 Mo7 48.43(12) .
O30 Mo8 Mo7 48.46(11) .
O31 Mo8 Mo7 131.78(12) .
O32 Mo8 Mo7 133.11(12) .
O34 S1 O38 101.4(2) .
O34 S1 O33 104.7(2) .
O38 S1 O33 104.7(2) .
O35 S2 O37 102.3(2) .
O35 S2 O36 105.0(2) .
O37 S2 O36 104.2(2) .
O39 P1 O13 110.9(2) .
O39 P1 O15 111.7(2) .
O13 P1 O15 109.4(2) .
O39 P1 C1 108.6(3) .
O13 P1 C1 107.9(3) .
O15 P1 C1 108.2(3) .
O40 P2 O16 111.5(3) .
O40 P2 O14 112.1(3) .
O16 P2 O14 109.3(2) .
O40 P2 C1 109.6(3) .
O16 P2 C1 107.3(3) .
O14 P2 C1 106.8(3) .
O41 P3 O19 112.5(3) .
O41 P3 O21 110.7(3) .
O19 P3 O21 109.1(2) .
O41 P3 C2 109.8(3) .
O19 P3 C2 106.3(3) .
O21 P3 C2 108.2(3) .
O42 P4 O22 110.9(3) .
O42 P4 O20 111.8(3) .
O22 P4 O20 109.8(2) .
O42 P4 C2 109.5(3) .
O22 P4 C2 107.2(3) .
O20 P4 C2 107.4(3) .
O43 P5 O27 111.5(2) .
O43 P5 O25 110.7(2) .
O27 P5 O25 109.8(2) .
O43 P5 C3 109.3(3) .
O27 P5 C3 107.8(3) .
O25 P5 C3 107.7(3) .
O44 P6 O26 111.6(2) .
O44 P6 O28 110.9(2) .
O26 P6 O28 110.3(2) .
O44 P6 C3 109.9(3) .
O26 P6 C3 106.3(3) .
O28 P6 C3 107.8(2) .
O45 P7 O9 111.2(3) .
O45 P7 O31 111.8(3) .
O9 P7 O31 109.0(2) .
O45 P7 C4 110.8(3) .
O9 P7 C4 107.5(3) .
O31 P7 C4 106.3(3) .
O46 P8 O32 110.2(2) .
O46 P8 O10 110.1(2) .
O32 P8 O10 111.1(2) .
O46 P8 C4 110.8(3) .
O32 P8 C4 107.0(3) .
O10 P8 C4 107.6(3) .
P7 O9 Mo1 135.9(3) .
P8 O10 Mo1 135.5(3) .
Mo1 O11 Mo2 82.53(16) .
Mo2 O12 Mo1 82.23(15) .
P1 O13 Mo2 131.4(2) .
P2 O14 Mo2 131.7(2) .
P1 O15 Mo3 130.9(2) .
P2 O16 Mo3 132.5(2) .
Mo4 O17 Mo3 82.75(16) .
Mo4 O18 Mo3 82.45(16) .
P3 O19 Mo4 134.8(3) .
P4 O20 Mo4 134.7(3) .
P3 O21 Mo5 135.2(3) .
P4 O22 Mo5 134.0(3) .
Mo5 O23 Mo6 82.54(15) .
Mo5 O24 Mo6 82.42(15) .
P5 O25 Mo6 131.4(2) .
P6 O26 Mo6 134.0(2) .
P5 O27 Mo7 131.5(2) .
P6 O28 Mo7 131.1(2) .
Mo8 O29 Mo7 83.15(15) .
Mo7 O30 Mo8 82.89(15) .
P7 O31 Mo8 138.0(3) .
P8 O32 Mo8 134.8(2) .
S1 O33 Mo1 113.2(2) .
S1 O34 Mo2 123.0(2) .
S2 O35 Mo3 123.4(2) .
S2 O36 Mo5 114.5(2) .
S2 O36 Mo4 113.1(2) .
Mo5 O36 Mo4 129.12(17) .
S2 O37 Mo6 123.8(2) .
S1 O38 Mo7 125.4(2) .
P1 C1 P2 111.9(3) .
P1 C1 H1A 109.2 .
P2 C1 H1A 109.2 .
P1 C1 H1B 109.2 .
P2 C1 H1B 109.2 .
H1A C1 H1B 107.9 .
P3 C2 P4 113.4(3) .
P3 C2 H2A 108.9 .
P4 C2 H2A 108.9 .
P3 C2 H2B 108.9 .
P4 C2 H2B 108.9 .
H2A C2 H2B 107.7 .
P5 C3 P6 111.6(3) .
P5 C3 H3A 109.3 .
P6 C3 H3A 109.3 .
P5 C3 H3B 109.3 .
P6 C3 H3B 109.3 .
H3A C3 H3B 108.0 .
P8 C4 P7 111.6(3) .
P8 C4 H4A 109.3 .
P7 C4 H4A 109.3 .
P8 C4 H4B 109.3 .
P7 C4 H4B 109.3 .
H4A C4 H4B 108.0 .
O31W O27W O36W 174.6(14) 1_655
O30W O36W O27W 164.3(14) 1_455

loop_
_geom_bond_atom_site_label_1
_geom_bond_atom_site_label_2
_geom_bond_distance
_geom_bond_site_symmetry_2
Mo1 O1 1.683(4) .
Mo1 O11 1.947(4) .
Mo1 O12 1.959(4) .
Mo1 O9 2.074(4) .
Mo1 O10 2.083(4) .
Mo1 O33 2.402(4) .
Mo1 Mo2 2.5758(7) .
Mo2 O2 1.689(4) .
Mo2 O11 1.958(4) .
Mo2 O12 1.958(4) .
Mo2 O13 2.084(4) .
Mo2 O14 2.112(4) .
Mo2 O34 2.217(4) .
Mo3 O3 1.684(4) .
Mo3 O17 1.950(4) .
Mo3 O18 1.960(4) .
Mo3 O16 2.101(4) .
Mo3 O15 2.103(4) .
Mo3 O35 2.211(4) .
Mo3 Mo4 2.5680(7) .
Mo4 O4 1.681(4) .
Mo4 O17 1.935(4) .
Mo4 O18 1.937(4) .
Mo4 O20 2.071(4) .
Mo4 O19 2.082(4) .
Mo4 O36 2.519(4) .
Mo5 O5 1.687(4) .
Mo5 O23 1.944(4) .
Mo5 O24 1.949(4) .
Mo5 O21 2.070(4) .
Mo5 O22 2.113(4) .
Mo5 O36 2.373(4) .
Mo5 Mo6 2.5787(7) .
Mo6 O6 1.692(4) .
Mo6 O24 1.965(4) .
Mo6 O23 1.965(4) .
Mo6 O26 2.082(4) .
Mo6 O25 2.102(4) .
Mo6 O37 2.222(4) .
Mo7 O7 1.695(4) .
Mo7 O29 1.938(4) .
Mo7 O30 1.940(4) .
Mo7 O28 2.089(4) .
Mo7 O27 2.110(4) .
Mo7 O38 2.202(4) .
Mo7 Mo8 2.5717(7) .
Mo8 O8 1.676(4) .
Mo8 O29 1.937(4) .
Mo8 O30 1.946(4) .
Mo8 O31 2.053(4) .
Mo8 O32 2.086(4) .
S1 O34 1.533(4) .
S1 O38 1.534(4) .
S1 O33 1.573(4) .
S2 O35 1.524(4) .
S2 O37 1.540(4) .
S2 O36 1.575(4) .
P1 O39 1.516(4) .
P1 O13 1.544(4) .
P1 O15 1.545(4) .
P1 C1 1.806(6) .
P2 O40 1.512(4) .
P2 O16 1.537(5) .
P2 O14 1.541(5) .
P2 C1 1.814(6) .
P3 O41 1.506(5) .
P3 O19 1.540(5) .
P3 O21 1.553(4) .
P3 C2 1.794(7) .
P4 O42 1.509(5) .
P4 O22 1.544(5) .
P4 O20 1.548(5) .
P4 C2 1.797(7) .
P5 O43 1.515(4) .
P5 O27 1.530(4) .
P5 O25 1.548(4) .
P5 C3 1.787(6) .
P6 O44 1.520(4) .
P6 O26 1.535(4) .
P6 O28 1.542(4) .
P6 C3 1.808(6) .
P7 O45 1.511(5) .
P7 O9 1.538(5) .
P7 O31 1.540(5) .
P7 C4 1.805(6) .
P8 O46 1.516(4) .
P8 O32 1.538(4) .
P8 O10 1.542(4) .
P8 C4 1.803(6) .
C1 H1A 0.9700 .
C1 H1B 0.9700 .
C2 H2A 0.9700 .
C2 H2B 0.9700 .
C3 H3A 0.9700 .
C3 H3B 0.9700 .
C4 H4A 0.9700 .
C4 H4B 0.9700 .
O25W O34W 1.057(18) 2_565
O27W O31W 1.26(2) .
O27W O36W 1.63(2) 1_655
O29W O33W 1.359(16) 2_665
O30W O36W 1.31(2) .
O33W O29W 1.359(16) 2_665
O34W O25W 1.057(18) 2_565
O36W O27W 1.63(2) 1_455
